data_4118916
loop_
_publ_author_name
'Shabnam Hematian'
'Maxime A. Siegler'
'Kenneth D. Karlin'

_publ_contact_author_address
;Department of Chemistry
Johns Hopkins University
Baltimore, MD 21218 USA
;
_publ_contact_author_email karlin@jhu.edu
_publ_contact_author_name 'Kenneth D. Karlin'
_publ_contact_author_phone '(410) 516-8027'
_publ_section_title
;
 Heme/Copper Assembly Mediated Nitrite and Nitric Oxide Interconversion
;
_journal_name_full 'Journal of the American Chemical Society'
_journal_page_first 18912
_journal_page_last 18915
_journal_paper_doi 10.1021/ja3083818
_journal_volume 134
_journal_year 2012
_chemical_formula_moiety 'C24 B F20, C18 H18 Cu N5 O2'
_chemical_formula_sum 'C42 H18 B Cu F20 N5 O2'
_chemical_formula_weight 1078.96
_chemical_name_systematic
; 
 ? 
;
_space_group_IT_number 61
_symmetry_cell_setting orthorhombic
_symmetry_space_group_name_Hall '-P 2ac 2ab'
_symmetry_space_group_name_H-M 'P b c a'
_atom_sites_solution_hydrogens difmap
_atom_sites_solution_primary direct
_atom_sites_solution_secondary difmap
_audit_creation_method SHELXL-97
_cell_angle_alpha 90.00
_cell_angle_beta 90.00
_cell_angle_gamma 90.00
_cell_formula_units_Z 8
_cell_length_a 13.3059(2)
_cell_length_b 22.9396(5)
_cell_length_c 26.0492(7)
_cell_measurement_reflns_used 9233
_cell_measurement_temperature 110(2)
_cell_measurement_theta_max 26.31
_cell_measurement_theta_min 1.72
_cell_volume 7951.1(3)
_computing_cell_refinement
;
CrysAlisPro, Agilent Technologies,
Version 1.171.35.11 (release 16-05-2011 CrysAlis171 .NET)
(compiled May 16 2011,17:55:39)
;
_computing_data_collection
;
CrysAlisPro, Agilent Technologies,
Version 1.171.35.11 (release 16-05-2011 CrysAlis171 .NET)
(compiled May 16 2011,17:55:39)
;
_computing_data_reduction
;
CrysAlisPro, Agilent Technologies,
Version 1.171.35.11 (release 16-05-2011 CrysAlis171 .NET)
(compiled May 16 2011,17:55:39)
;
_computing_molecular_graphics 'SHELXTL v6.10 (Sheldrick, 2008)'
_computing_publication_material 'SHELXTL v6.10 (Sheldrick, 2008)'
_computing_structure_refinement 'SHELXL-97 (Sheldrick, 2008)'
_computing_structure_solution 'SHELXS-97 (Sheldrick, 2008)'
_diffrn_ambient_temperature 110(2)
_diffrn_detector_area_resol_mean 15.989
_diffrn_measured_fraction_theta_full 0.999
_diffrn_measured_fraction_theta_max 0.999
_diffrn_measurement_device_type 'Goniometer KM4/Xcalibur, detector: Sapphire3'
_diffrn_measurement_method '\w scans'
_diffrn_radiation_monochromator graphite
_diffrn_radiation_source 'Enhance (Mo) x-ray Source'
_diffrn_radiation_type MoK\a
_diffrn_radiation_wavelength 0.71073
_diffrn_reflns_av_R_equivalents 0.0356
_diffrn_reflns_av_sigmaI/netI 0.0370
_diffrn_reflns_limit_h_max 16
_diffrn_reflns_limit_h_min -16
_diffrn_reflns_limit_k_max 23
_diffrn_reflns_limit_k_min -28
_diffrn_reflns_limit_l_max 20
_diffrn_reflns_limit_l_min -32
_diffrn_reflns_number 25595
_diffrn_reflns_theta_full 26.25
_diffrn_reflns_theta_max 26.25
_diffrn_reflns_theta_min 1.93
_exptl_absorpt_coefficient_mu 0.692
_exptl_absorpt_correction_T_max 0.894
_exptl_absorpt_correction_T_min 0.711
_exptl_absorpt_correction_type analytical
_exptl_absorpt_process_details
;
CrysAlisPro, Agilent Technologies,
Version 1.171.35.11 (release 16-05-2011 CrysAlis171 .NET)
(compiled May 16 2011,17:55:39)
Analytical numeric absorption correction using a multifaceted crystal
            model based on expressions derived by R.C. Clark & J.S. Reid.
(Clark, R. C. & Reid, J. S. (1995). Acta Cryst. A51, 887-897)
;
_exptl_crystal_colour green
_exptl_crystal_density_diffrn 1.803
_exptl_crystal_description block
_exptl_crystal_F_000 4280
_exptl_crystal_size_max 0.67
_exptl_crystal_size_mid 0.37
_exptl_crystal_size_min 0.21
_refine_diff_density_max 0.393
_refine_diff_density_min -0.579
_refine_diff_density_rms 0.063
_refine_ls_extinction_method none
_refine_ls_goodness_of_fit_ref 1.034
_refine_ls_hydrogen_treatment constr
_refine_ls_matrix_type full
_refine_ls_number_parameters 659
_refine_ls_number_reflns 8030
_refine_ls_number_restraints 63
_refine_ls_restrained_S_all 1.031
_refine_ls_R_factor_all 0.0428
_refine_ls_R_factor_gt 0.0317
_refine_ls_shift/su_max 0.001
_refine_ls_shift/su_mean 0.000
_refine_ls_structure_factor_coef Fsqd
_refine_ls_weighting_details 'calc w=1/[\s^2^(Fo^2^)+(0.0373P)^2^+5.2153P] where P=(Fo^2^+2Fc^2^)/3'
_refine_ls_weighting_scheme calc
_refine_ls_wR_factor_gt 0.0784
_refine_ls_wR_factor_ref 0.0833
_reflns_number_gt 6640
_reflns_number_total 8030
_reflns_threshold_expression I>2\s(I)
_cod_data_source_file ja3083818_si_002.cif
_cod_data_source_block '[(tmpa)CuII(NO2)][B(C6F5)4]'
_cod_database_code 4118916

loop_
_symmetry_equiv_pos_as_xyz
'x, y, z'
'-x+1/2, -y, z+1/2'
'x+1/2, -y+1/2, -z'
'-x, y+1/2, -z+1/2'
'-x, -y, -z'
'x-1/2, y, -z-1/2'
'-x-1/2, y-1/2, z'
'x, -y-1/2, z-1/2'

loop_
_atom_site_label
_atom_site_type_symbol
_atom_site_fract_x
_atom_site_fract_y
_atom_site_fract_z
_atom_site_U_iso_or_equiv
_atom_site_adp_type
_atom_site_occupancy
_atom_site_symmetry_multiplicity
_atom_site_calc_flag
_atom_site_refinement_flags
_atom_site_disorder_assembly
_atom_site_disorder_group
Cu1 Cu 0.303974(16) 0.088465(10) 0.225262(9) 0.01608(7) Uani 1 1 d . . .
C1 C 0.35486(15) -0.00859(8) 0.30200(8) 0.0216(4) Uani 1 1 d . . .
H1 H 0.2948 0.0019 0.3194 0.026 Uiso 1 1 calc R A .
C2 C 0.41336(16) -0.05250(9) 0.32204(9) 0.0268(5) Uani 1 1 d . A .
H2 H 0.3942 -0.0719 0.3527 0.032 Uiso 1 1 calc R . .
C3 C 0.50073(16) -0.06771(9) 0.29646(9) 0.0293(5) Uani 1 1 d . . .
H3 H 0.5430 -0.0975 0.3098 0.035 Uiso 1 1 calc R A .
C4 C 0.52615(15) -0.03935(9) 0.25139(8) 0.0239(4) Uani 1 1 d . A .
H4 H 0.5849 -0.0500 0.2329 0.029 Uiso 1 1 calc R . .
C5 C 0.46411(14) 0.00484(8) 0.23389(7) 0.0170(4) Uani 1 1 d . . .
C6 C 0.48916(13) 0.04129(8) 0.18751(7) 0.0170(4) Uani 1 1 d . A .
H6A H 0.5366 0.0726 0.1974 0.020 Uiso 1 1 calc R . .
H6B H 0.5222 0.0166 0.1613 0.020 Uiso 1 1 calc R . .
C7 C 0.34183(14) 0.02461(9) 0.13357(8) 0.0203(4) Uani 1 1 d . . .
H7A H 0.3484 -0.0147 0.1488 0.024 Uiso 1 1 calc R A .
H7B H 0.3715 0.0236 0.0987 0.024 Uiso 1 1 calc R . .
C8 C 0.23204(14) 0.04092(8) 0.13008(8) 0.0193(4) Uani 1 1 d . A .
C9 C 0.17104(15) 0.02373(9) 0.08982(8) 0.0234(4) Uani 1 1 d . . .
H9 H 0.1972 0.0010 0.0624 0.028 Uiso 1 1 calc R A .
C10 C 0.07104(15) 0.04036(9) 0.09029(9) 0.0282(5) Uani 1 1 d . A .
H10 H 0.0278 0.0291 0.0630 0.034 Uiso 1 1 calc R . .
C11 C 0.03437(15) 0.07326(9) 0.13040(9) 0.0267(5) Uani 1 1 d . . .
H11 H -0.0337 0.0857 0.1308 0.032 Uiso 1 1 calc R A .
C12 C 0.09903(14) 0.08779(8) 0.17010(8) 0.0221(4) Uani 1 1 d . A .
H12 H 0.0737 0.1095 0.1983 0.027 Uiso 1 1 calc R . .
C13 C 0.41910(14) 0.12169(8) 0.13712(7) 0.0193(4) Uani 1 1 d . . .
H13A H 0.3631 0.1307 0.1134 0.023 Uiso 1 1 calc R A .
H13B H 0.4809 0.1163 0.1165 0.023 Uiso 1 1 calc R . .
C14 C 0.43331(14) 0.17148(8) 0.17403(8) 0.0190(4) Uani 1 1 d . A .
C15 C 0.49125(15) 0.21973(9) 0.16156(9) 0.0250(4) Uani 1 1 d . . .
H15 H 0.5260 0.2216 0.1297 0.030 Uiso 1 1 calc R A .
C16 C 0.49740(15) 0.26490(9) 0.19624(9) 0.0295(5) Uani 1 1 d . A .
H16 H 0.5357 0.2987 0.1884 0.035 Uiso 1 1 calc R . .
C17 C 0.44733(15) 0.26072(9) 0.24264(9) 0.0274(5) Uani 1 1 d . . .
H17 H 0.4506 0.2915 0.2670 0.033 Uiso 1 1 calc R A .
C18 C 0.39240(14) 0.21082(9) 0.25282(9) 0.0233(4) Uani 1 1 d . A .
H18 H 0.3590 0.2076 0.2849 0.028 Uiso 1 1 calc R . .
N1 N 0.37929(11) 0.02001(7) 0.25886(6) 0.0168(3) Uani 1 1 d . A .
N2 N 0.39660(11) 0.06753(7) 0.16565(6) 0.0157(3) Uani 1 1 d . A .
N3 N 0.19655(11) 0.07206(7) 0.16998(6) 0.0184(3) Uani 1 1 d . A .
N4 N 0.38452(11) 0.16692(7) 0.21911(6) 0.0181(3) Uani 1 1 d . A .
N5 N 0.2184(2) 0.1146(3) 0.32353(13) 0.0264(8) Uani 0.875(5) 1 d PDU A 1
O1 O 0.20060(10) 0.10011(6) 0.27627(6) 0.0234(3) Uani 0.875(5) 1 d PDU A 1
O2 O 0.30735(14) 0.12294(8) 0.33341(7) 0.0291(6) Uani 0.875(5) 1 d PDU A 1
N5' N 0.2419(19) 0.116(2) 0.3191(8) 0.024(3) Uani 0.125(5) 1 d PDU A 2
O1' O 0.20060(10) 0.10011(6) 0.27627(6) 0.0234(3) Uani 0.125(5) 1 d PDU A 2
O2' O 0.1760(10) 0.1243(5) 0.3514(5) 0.027(4) Uani 0.125(5) 1 d PDU A 2
B1 B 0.09959(15) 0.30296(9) 0.05891(8) 0.0141(4) Uani 1 1 d . . .
C19 C 0.12051(13) 0.24152(8) 0.02794(7) 0.0142(4) Uani 1 1 d . . .
C20 C 0.19455(13) 0.20072(8) 0.03830(7) 0.0154(4) Uani 1 1 d . . .
C21 C 0.20440(14) 0.14845(8) 0.01227(8) 0.0183(4) Uani 1 1 d . . .
C22 C 0.13837(14) 0.13516(8) -0.02659(7) 0.0181(4) Uani 1 1 d . . .
C23 C 0.06632(14) 0.17525(8) -0.04059(7) 0.0177(4) Uani 1 1 d . . .
C24 C 0.06085(13) 0.22726(8) -0.01416(7) 0.0156(4) Uani 1 1 d . . .
C25 C 0.13998(14) 0.35367(8) 0.01906(7) 0.0156(4) Uani 1 1 d . . .
C26 C 0.24282(14) 0.35786(8) 0.00950(8) 0.0181(4) Uani 1 1 d . . .
C27 C 0.28640(15) 0.39848(8) -0.02245(8) 0.0217(4) Uani 1 1 d . . .
C28 C 0.22664(16) 0.43734(8) -0.04828(8) 0.0226(4) Uani 1 1 d . . .
C29 C 0.12412(16) 0.43483(9) -0.04119(8) 0.0229(4) Uani 1 1 d . . .
C30 C 0.08353(14) 0.39351(8) -0.00853(8) 0.0184(4) Uani 1 1 d . . .
C32 C -0.05227(13) 0.36212(8) 0.09829(7) 0.0166(4) Uani 1 1 d . . .
C33 C -0.14681(14) 0.37148(8) 0.11837(7) 0.0180(4) Uani 1 1 d . . .
C34 C -0.21552(13) 0.32679(9) 0.11742(7) 0.0177(4) Uani 1 1 d . . .
C35 C -0.18812(13) 0.27385(8) 0.09772(7) 0.0181(4) Uani 1 1 d . . .
C36 C -0.09170(14) 0.26608(8) 0.07857(7) 0.0162(4) Uani 1 1 d . . .
C37 C 0.15488(13) 0.30626(8) 0.11575(7) 0.0160(4) Uani 1 1 d . . .
C38 C 0.20291(13) 0.35475(9) 0.13635(8) 0.0197(4) Uani 1 1 d . . .
C39 C 0.23105(15) 0.35897(10) 0.18739(9) 0.0273(5) Uani 1 1 d . . .
C40 C 0.21682(16) 0.31301(11) 0.21990(8) 0.0315(5) Uani 1 1 d . . .
C41 C 0.17316(16) 0.26309(10) 0.20141(8) 0.0267(5) Uani 1 1 d . . .
C42 C 0.14074(14) 0.26179(9) 0.15110(8) 0.0203(4) Uani 1 1 d . . .
C503 C -0.01963(13) 0.30998(8) 0.07661(7) 0.0141(4) Uani 1 1 d . . .
F1 F 0.26194(8) 0.20918(5) 0.07659(4) 0.0204(2) Uani 1 1 d . . .
F2 F 0.27853(8) 0.11088(5) 0.02433(5) 0.0238(3) Uani 1 1 d . . .
F3 F 0.14592(9) 0.08385(5) -0.05142(5) 0.0272(3) Uani 1 1 d . . .
F4 F 0.00399(8) 0.16340(5) -0.07989(4) 0.0248(3) Uani 1 1 d . . .
F5 F -0.01065(8) 0.26527(5) -0.02984(4) 0.0200(2) Uani 1 1 d . . .
F6 F 0.30595(8) 0.32096(5) 0.03377(5) 0.0235(3) Uani 1 1 d . . .
F7 F 0.38720(9) 0.40149(5) -0.02784(5) 0.0309(3) Uani 1 1 d . . .
F8 F 0.26714(10) 0.47691(5) -0.08014(5) 0.0330(3) Uani 1 1 d . . .
F9 F 0.06402(10) 0.47266(5) -0.06630(5) 0.0322(3) Uani 1 1 d . . .
F10 F -0.01809(8) 0.39425(5) -0.00504(5) 0.0240(3) Uani 1 1 d . . .
F11 F 0.01218(8) 0.40797(5) 0.10136(5) 0.0212(2) Uani 1 1 d . . .
F12 F -0.17183(9) 0.42341(5) 0.13907(5) 0.0258(3) Uani 1 1 d . . .
F13 F -0.30940(8) 0.33472(5) 0.13561(4) 0.0232(3) Uani 1 1 d . . .
F14 F -0.25501(8) 0.22984(5) 0.09674(5) 0.0259(3) Uani 1 1 d . . .
F15 F -0.07171(8) 0.21172(5) 0.06210(4) 0.0215(2) Uani 1 1 d . . .
F16 F 0.22307(8) 0.40227(5) 0.10749(5) 0.0242(3) Uani 1 1 d . . .
F17 F 0.27193(10) 0.40917(6) 0.20513(6) 0.0395(3) Uani 1 1 d . . .
F18 F 0.24519(11) 0.31679(8) 0.26941(5) 0.0468(4) Uani 1 1 d . . .
F19 F 0.16005(10) 0.21671(6) 0.23227(5) 0.0370(3) Uani 1 1 d . . .
F20 F 0.09094(9) 0.21305(5) 0.13682(4) 0.0247(3) Uani 1 1 d . . .

loop_
_atom_site_aniso_label
_atom_site_aniso_U_11
_atom_site_aniso_U_22
_atom_site_aniso_U_33
_atom_site_aniso_U_23
_atom_site_aniso_U_13
_atom_site_aniso_U_12
Cu1 0.01212(11) 0.01766(12) 0.01846(13) 0.00154(9) 0.00156(9) 0.00036(9)
C1 0.0218(10) 0.0183(10) 0.0245(11) 0.0030(8) 0.0045(8) -0.0034(8)
C2 0.0317(11) 0.0199(10) 0.0289(12) 0.0108(9) 0.0027(9) -0.0029(9)
C3 0.0287(11) 0.0217(10) 0.0373(13) 0.0107(9) -0.0007(10) 0.0034(9)
C4 0.0205(9) 0.0213(10) 0.0297(12) 0.0035(9) 0.0032(9) 0.0042(8)
C5 0.0151(9) 0.0162(9) 0.0195(10) -0.0002(7) -0.0009(7) -0.0029(7)
C6 0.0109(8) 0.0208(10) 0.0192(10) 0.0017(8) 0.0001(7) 0.0012(7)
C7 0.0177(9) 0.0204(10) 0.0229(10) -0.0046(8) -0.0024(8) -0.0007(8)
C8 0.0181(9) 0.0163(9) 0.0236(10) 0.0034(8) -0.0014(8) -0.0020(7)
C9 0.0234(10) 0.0226(10) 0.0241(11) 0.0018(8) -0.0065(8) -0.0027(8)
C10 0.0234(10) 0.0272(11) 0.0339(13) 0.0057(9) -0.0111(9) -0.0045(9)
C11 0.0163(9) 0.0256(11) 0.0381(13) 0.0103(10) -0.0060(9) -0.0015(8)
C12 0.0159(9) 0.0193(10) 0.0311(12) 0.0062(8) -0.0006(8) 0.0005(7)
C13 0.0196(9) 0.0213(10) 0.0169(10) 0.0046(8) -0.0002(8) 0.0005(8)
C14 0.0152(8) 0.0193(10) 0.0224(10) 0.0052(8) -0.0016(8) 0.0010(7)
C15 0.0240(10) 0.0218(10) 0.0292(12) 0.0079(9) 0.0020(9) -0.0025(8)
C16 0.0237(10) 0.0206(11) 0.0441(14) 0.0053(10) 0.0002(10) -0.0058(8)
C17 0.0221(10) 0.0215(11) 0.0385(13) -0.0068(9) -0.0016(9) -0.0027(8)
C18 0.0180(9) 0.0246(10) 0.0272(11) -0.0045(9) 0.0022(8) 0.0002(8)
N1 0.0168(7) 0.0149(8) 0.0187(8) 0.0019(6) 0.0008(6) -0.0020(6)
N2 0.0128(7) 0.0162(8) 0.0181(8) 0.0020(6) -0.0013(6) -0.0004(6)
N3 0.0153(7) 0.0170(8) 0.0229(9) 0.0041(7) -0.0015(7) -0.0007(6)
N4 0.0138(7) 0.0188(8) 0.0216(9) 0.0005(7) 0.0008(7) -0.0001(6)
N5 0.0193(18) 0.0263(12) 0.0337(16) -0.0006(13) -0.0001(14) 0.0015(17)
O1 0.0172(7) 0.0292(8) 0.0239(8) 0.0022(6) 0.0040(6) 0.0011(6)
O2 0.0258(11) 0.0316(10) 0.0298(11) -0.0012(8) -0.0028(8) 0.0011(7)
N5' 0.018(5) 0.023(5) 0.030(5) 0.004(5) 0.008(5) 0.002(6)
O1' 0.0172(7) 0.0292(8) 0.0239(8) 0.0022(6) 0.0040(6) 0.0011(6)
O2' 0.031(6) 0.022(6) 0.029(7) -0.009(5) 0.016(6) 0.005(5)
B1 0.0145(9) 0.0101(9) 0.0175(11) 0.0002(8) -0.0012(8) 0.0010(7)
C19 0.0139(8) 0.0124(9) 0.0162(9) 0.0015(7) 0.0034(7) -0.0012(7)
C20 0.0158(9) 0.0163(9) 0.0141(9) 0.0016(7) 0.0010(7) -0.0011(7)
C21 0.0182(9) 0.0158(9) 0.0209(10) 0.0043(8) 0.0056(8) 0.0046(7)
C22 0.0245(10) 0.0133(9) 0.0165(10) -0.0032(7) 0.0062(8) -0.0014(7)
C23 0.0171(9) 0.0208(10) 0.0151(9) -0.0026(8) 0.0009(7) -0.0027(7)
C24 0.0123(8) 0.0159(9) 0.0185(10) 0.0004(7) 0.0014(7) 0.0019(7)
C25 0.0191(9) 0.0120(9) 0.0155(9) -0.0022(7) -0.0009(7) -0.0013(7)
C26 0.0195(9) 0.0123(9) 0.0225(10) -0.0017(7) 0.0009(8) 0.0003(7)
C27 0.0228(10) 0.0173(10) 0.0250(11) -0.0054(8) 0.0072(8) -0.0047(7)
C28 0.0369(11) 0.0154(10) 0.0156(10) 0.0001(8) 0.0034(9) -0.0092(8)
C29 0.0343(11) 0.0154(9) 0.0191(10) 0.0029(8) -0.0076(9) -0.0015(8)
C30 0.0183(9) 0.0173(9) 0.0196(10) -0.0008(8) -0.0032(8) -0.0010(7)
C32 0.0163(9) 0.0152(9) 0.0183(10) 0.0017(7) -0.0025(7) -0.0014(7)
C33 0.0203(9) 0.0178(9) 0.0158(10) -0.0030(8) -0.0016(8) 0.0061(7)
C34 0.0127(8) 0.0275(10) 0.0128(9) 0.0025(8) 0.0010(7) 0.0035(7)
C35 0.0169(9) 0.0198(9) 0.0176(10) 0.0034(8) 0.0004(8) -0.0046(7)
C36 0.0189(9) 0.0130(9) 0.0167(9) 0.0000(7) -0.0006(8) 0.0025(7)
C37 0.0129(8) 0.0172(9) 0.0181(10) -0.0030(7) -0.0002(7) 0.0038(7)
C38 0.0144(9) 0.0219(10) 0.0228(10) -0.0048(8) -0.0008(8) 0.0048(7)
C39 0.0189(9) 0.0343(12) 0.0287(12) -0.0161(10) -0.0053(9) 0.0049(9)
C40 0.0268(11) 0.0509(15) 0.0167(11) -0.0088(10) -0.0051(9) 0.0174(10)
C41 0.0265(10) 0.0349(12) 0.0187(11) 0.0043(9) 0.0025(9) 0.0156(9)
C42 0.0189(9) 0.0219(10) 0.0202(10) -0.0017(8) 0.0011(8) 0.0057(7)
C503 0.0156(8) 0.0135(9) 0.0133(9) 0.0016(7) -0.0016(7) 0.0020(7)
F1 0.0183(5) 0.0204(6) 0.0225(6) -0.0009(5) -0.0051(5) 0.0046(4)
F2 0.0252(6) 0.0188(6) 0.0273(7) 0.0008(5) 0.0025(5) 0.0107(5)
F3 0.0377(7) 0.0160(6) 0.0280(7) -0.0088(5) 0.0033(6) 0.0022(5)
F4 0.0238(6) 0.0289(6) 0.0217(6) -0.0094(5) -0.0042(5) -0.0016(5)
F5 0.0181(5) 0.0210(6) 0.0210(6) -0.0010(5) -0.0042(4) 0.0040(4)
F6 0.0154(5) 0.0212(6) 0.0339(7) 0.0047(5) 0.0027(5) 0.0027(4)
F7 0.0223(6) 0.0255(6) 0.0449(8) -0.0004(6) 0.0153(6) -0.0057(5)
F8 0.0497(8) 0.0215(6) 0.0276(7) 0.0060(5) 0.0075(6) -0.0147(6)
F9 0.0421(7) 0.0229(6) 0.0317(7) 0.0127(5) -0.0136(6) -0.0034(5)
F10 0.0168(5) 0.0235(6) 0.0317(7) 0.0074(5) -0.0068(5) 0.0000(5)
F11 0.0181(5) 0.0139(5) 0.0316(7) -0.0060(5) -0.0011(5) -0.0009(4)
F12 0.0246(6) 0.0226(6) 0.0304(7) -0.0101(5) 0.0012(5) 0.0081(5)
F13 0.0141(5) 0.0346(7) 0.0210(6) 0.0005(5) 0.0042(4) 0.0045(5)
F14 0.0186(5) 0.0246(6) 0.0345(7) 0.0014(5) 0.0050(5) -0.0083(5)
F15 0.0208(5) 0.0132(5) 0.0305(7) -0.0035(5) 0.0045(5) -0.0029(4)
F16 0.0238(6) 0.0188(6) 0.0300(7) -0.0061(5) -0.0004(5) -0.0052(5)
F17 0.0311(7) 0.0468(8) 0.0405(8) -0.0265(7) -0.0104(6) 0.0001(6)
F18 0.0481(9) 0.0767(11) 0.0155(6) -0.0149(7) -0.0109(6) 0.0256(8)
F19 0.0457(8) 0.0468(8) 0.0184(6) 0.0128(6) 0.0055(6) 0.0215(7)
F20 0.0307(6) 0.0181(6) 0.0251(6) 0.0061(5) 0.0029(5) -0.0003(5)

loop_
_atom_type_symbol
_atom_type_description
_atom_type_scat_dispersion_real
_atom_type_scat_dispersion_imag
_atom_type_scat_source
C C 0.0033 0.0016 'International Tables Vol C Tables 4.2.6.8 and 6.1.1.4'
H H 0.0000 0.0000 'International Tables Vol C Tables 4.2.6.8 and 6.1.1.4'
B B 0.0013 0.0007 'International Tables Vol C Tables 4.2.6.8 and 6.1.1.4'
Cu Cu 0.3201 1.2651 'International Tables Vol C Tables 4.2.6.8 and 6.1.1.4'
F F 0.0171 0.0103 'International Tables Vol C Tables 4.2.6.8 and 6.1.1.4'
N N 0.0061 0.0033 'International Tables Vol C Tables 4.2.6.8 and 6.1.1.4'
O O 0.0106 0.0060 'International Tables Vol C Tables 4.2.6.8 and 6.1.1.4'

loop_
_geom_angle_atom_site_label_1
_geom_angle_atom_site_label_2
_geom_angle_atom_site_label_3
_geom_angle
O1 Cu1 N2 170.67(6)
O1 Cu1 N1 99.20(6)
N2 Cu1 N1 81.37(6)
O1 Cu1 N3 90.69(6)
N2 Cu1 N3 81.05(6)
N1 Cu1 N3 119.66(6)
O1 Cu1 N4 107.30(6)
N2 Cu1 N4 80.52(6)
N1 Cu1 N4 115.96(6)
N3 Cu1 N4 117.15(6)
N1 C1 C2 122.60(18)
N1 C1 H1 118.7
C2 C1 H1 118.7
C1 C2 C3 118.49(19)
C1 C2 H2 120.8
C3 C2 H2 120.8
C4 C3 C2 119.66(19)
C4 C3 H3 120.2
C2 C3 H3 120.2
C3 C4 C5 118.54(19)
C3 C4 H4 120.7
C5 C4 H4 120.7
N1 C5 C4 121.95(18)
N1 C5 C6 115.40(16)
C4 C5 C6 122.58(17)
N2 C6 C5 110.43(14)
N2 C6 H6A 109.6
C5 C6 H6A 109.6
N2 C6 H6B 109.6
C5 C6 H6B 109.6
H6A C6 H6B 108.1
N2 C7 C8 110.16(15)
N2 C7 H7A 109.6
C8 C7 H7A 109.6
N2 C7 H7B 109.6
C8 C7 H7B 109.6
H7A C7 H7B 108.1
N3 C8 C9 122.05(18)
N3 C8 C7 115.09(17)
C9 C8 C7 122.83(18)
C8 C9 C10 118.6(2)
C8 C9 H9 120.7
C10 C9 H9 120.7
C11 C10 C9 119.9(2)
C11 C10 H10 120.1
C9 C10 H10 120.1
C10 C11 C12 118.52(19)
C10 C11 H11 120.7
C12 C11 H11 120.7
N3 C12 C11 122.2(2)
N3 C12 H12 118.9
C11 C12 H12 118.9
N2 C13 C14 110.01(15)
N2 C13 H13A 109.7
C14 C13 H13A 109.7
N2 C13 H13B 109.7
C14 C13 H13B 109.7
H13A C13 H13B 108.2
N4 C14 C15 122.30(19)
N4 C14 C13 115.97(16)
C15 C14 C13 121.71(18)
C16 C15 C14 118.7(2)
C16 C15 H15 120.7
C14 C15 H15 120.7
C15 C16 C17 119.50(19)
C15 C16 H16 120.3
C17 C16 H16 120.3
C16 C17 C18 118.6(2)
C16 C17 H17 120.7
C18 C17 H17 120.7
N4 C18 C17 122.5(2)
N4 C18 H18 118.7
C17 C18 H18 118.7
C1 N1 C5 118.75(17)
C1 N1 Cu1 127.69(13)
C5 N1 Cu1 113.53(12)
C13 N2 C7 111.99(15)
C13 N2 C6 111.44(14)
C7 N2 C6 110.78(14)
C13 N2 Cu1 107.89(11)
C7 N2 Cu1 106.76(11)
C6 N2 Cu1 107.74(11)
C8 N3 C12 118.79(17)
C8 N3 Cu1 113.11(12)
C12 N3 Cu1 128.10(14)
C18 N4 C14 118.39(17)
C18 N4 Cu1 129.32(14)
C14 N4 Cu1 112.29(12)
O2 N5 O1 114.5(3)
N5 O1 Cu1 123.96(16)
C19 B1 C25 103.89(15)
C19 B1 C37 113.70(14)
C25 B1 C37 112.71(15)
C19 B1 C503 112.36(14)
C25 B1 C503 114.70(15)
C37 B1 C503 99.90(14)
C20 C19 C24 113.59(16)
C20 C19 B1 127.05(16)
C24 C19 B1 119.35(15)
F1 C20 C21 114.97(16)
F1 C20 C19 121.14(16)
C21 C20 C19 123.87(17)
F2 C21 C22 119.86(17)
F2 C21 C20 120.63(17)
C22 C21 C20 119.50(17)
F3 C22 C21 119.98(17)
F3 C22 C23 120.55(17)
C21 C22 C23 119.45(17)
F4 C23 C22 119.70(17)
F4 C23 C24 121.47(17)
C22 C23 C24 118.82(17)
F5 C24 C23 116.33(16)
F5 C24 C19 119.15(16)
C23 C24 C19 124.47(17)
C30 C25 C26 113.22(17)
C30 C25 B1 128.00(16)
C26 C25 B1 118.75(16)
F6 C26 C27 116.44(16)
F6 C26 C25 118.94(16)
C27 C26 C25 124.60(18)
F7 C27 C28 119.46(18)
F7 C27 C26 121.03(18)
C28 C27 C26 119.49(18)
F8 C28 C27 120.68(19)
F8 C28 C29 120.56(19)
C27 C28 C29 118.76(18)
F9 C29 C28 119.66(18)
F9 C29 C30 120.50(18)
C28 C29 C30 119.84(18)
F10 C30 C29 114.97(17)
F10 C30 C25 120.98(17)
C29 C30 C25 124.04(18)
F11 C32 C33 115.64(16)
F11 C32 C503 119.46(16)
C33 C32 C503 124.89(17)
F12 C33 C34 120.12(16)
F12 C33 C32 120.93(17)
C34 C33 C32 118.95(17)
F13 C34 C35 119.91(17)
F13 C34 C33 120.63(17)
C35 C34 C33 119.47(17)
F14 C35 C34 119.79(16)
F14 C35 C36 120.52(17)
C34 C35 C36 119.69(17)
F15 C36 C35 114.62(16)
F15 C36 C503 121.52(16)
C35 C36 C503 123.86(17)
C42 C37 C38 113.22(18)
C42 C37 B1 120.00(16)
C38 C37 B1 125.88(17)
F16 C38 C39 115.10(18)
F16 C38 C37 121.45(17)
C39 C38 C37 123.4(2)
F17 C39 C40 120.0(2)
F17 C39 C38 119.7(2)
C40 C39 C38 120.3(2)
F18 C40 C39 120.4(2)
F18 C40 C41 120.6(2)
C39 C40 C41 119.05(19)
F19 C41 C40 120.37(19)
F19 C41 C42 120.7(2)
C40 C41 C42 119.0(2)
F20 C42 C41 115.62(18)
F20 C42 C37 119.47(17)
C41 C42 C37 124.90(19)
C36 C503 C32 113.07(16)
C36 C503 B1 126.78(16)
C32 C503 B1 119.61(16)

loop_
_geom_bond_atom_site_label_1
_geom_bond_atom_site_label_2
_geom_bond_distance
Cu1 O1 1.9309(14)
Cu1 N2 2.0399(16)
Cu1 N1 2.0582(16)
Cu1 N3 2.0635(16)
Cu1 N4 2.1007(16)
C1 N1 1.341(3)
C1 C2 1.376(3)
C1 H1 0.9500
C2 C3 1.385(3)
C2 H2 0.9500
C3 C4 1.384(3)
C3 H3 0.9500
C4 C5 1.384(3)
C4 H4 0.9500
C5 N1 1.348(2)
C5 C6 1.507(3)
C6 N2 1.484(2)
C6 H6A 0.9900
C6 H6B 0.9900
C7 N2 1.483(2)
C7 C8 1.511(3)
C7 H7A 0.9900
C7 H7B 0.9900
C8 N3 1.347(3)
C8 C9 1.384(3)
C9 C10 1.384(3)
C9 H9 0.9500
C10 C11 1.378(3)
C10 H10 0.9500
C11 C12 1.386(3)
C11 H11 0.9500
C12 N3 1.347(2)
C12 H12 0.9500
C13 N2 1.479(2)
C13 C14 1.505(3)
C13 H13A 0.9900
C13 H13B 0.9900
C14 N4 1.346(2)
C14 C15 1.387(3)
C15 C16 1.377(3)
C15 H15 0.9500
C16 C17 1.384(3)
C16 H16 0.9500
C17 C18 1.384(3)
C17 H17 0.9500
C18 N4 1.340(3)
C18 H18 0.9500
N5 O2 1.226(3)
N5 O1 1.297(3)
N5' O2' 1.229(18)
B1 C19 1.648(3)
B1 C25 1.649(3)
B1 C37 1.655(3)
B1 C503 1.660(3)
C19 C20 1.385(2)
C19 C24 1.393(3)
C20 F1 1.355(2)
C20 C21 1.384(3)
C21 F2 1.347(2)
C21 C22 1.375(3)
C22 F3 1.347(2)
C22 C23 1.378(3)
C23 F4 1.345(2)
C23 C24 1.379(3)
C24 F5 1.354(2)
C25 C30 1.384(3)
C25 C26 1.394(3)
C26 F6 1.350(2)
C26 C27 1.377(3)
C27 F7 1.350(2)
C27 C28 1.371(3)
C28 F8 1.343(2)
C28 C29 1.378(3)
C29 F9 1.349(2)
C29 C30 1.383(3)
C30 F10 1.355(2)
C32 F11 1.359(2)
C32 C33 1.379(3)
C32 C503 1.392(3)
C33 F12 1.349(2)
C33 C34 1.374(3)
C34 F13 1.348(2)
C34 C35 1.368(3)
C35 F14 1.346(2)
C35 C36 1.388(3)
C36 F15 1.345(2)
C36 C503 1.392(3)
C37 C42 1.387(3)
C37 C38 1.391(3)
C38 F16 1.351(2)
C38 C39 1.385(3)
C39 F17 1.355(2)
C39 C40 1.366(3)
C40 F18 1.346(2)
C40 C41 1.371(3)
C41 F19 1.345(3)
C41 C42 1.380(3)
C42 F20 1.352(2)

loop_
_geom_torsion_atom_site_label_1
_geom_torsion_atom_site_label_2
_geom_torsion_atom_site_label_3
_geom_torsion_atom_site_label_4
_geom_torsion
N1 C1 C2 C3 -0.1(3)
C1 C2 C3 C4 -1.0(3)
C2 C3 C4 C5 1.7(3)
C3 C4 C5 N1 -1.3(3)
C3 C4 C5 C6 175.33(19)
N1 C5 C6 N2 -25.5(2)
C4 C5 C6 N2 157.57(18)
N2 C7 C8 N3 -26.5(2)
N2 C7 C8 C9 155.53(18)
N3 C8 C9 C10 1.5(3)
C7 C8 C9 C10 179.35(19)
C8 C9 C10 C11 -0.1(3)
C9 C10 C11 C12 -1.4(3)
C10 C11 C12 N3 1.7(3)
N2 C13 C14 N4 -27.2(2)
N2 C13 C14 C15 154.39(17)
N4 C14 C15 C16 -1.2(3)
C13 C14 C15 C16 177.12(18)
C14 C15 C16 C17 1.0(3)
C15 C16 C17 C18 0.1(3)
C16 C17 C18 N4 -1.2(3)
C2 C1 N1 C5 0.5(3)
C2 C1 N1 Cu1 -177.39(15)
C4 C5 N1 C1 0.2(3)
C6 C5 N1 C1 -176.68(17)
C4 C5 N1 Cu1 178.44(15)
C6 C5 N1 Cu1 1.5(2)
O1 Cu1 N1 C1 4.01(17)
N2 Cu1 N1 C1 -166.56(17)
N3 Cu1 N1 C1 -92.08(17)
N4 Cu1 N1 C1 118.46(16)
O1 Cu1 N1 C5 -174.01(13)
N2 Cu1 N1 C5 15.42(13)
N3 Cu1 N1 C5 89.89(13)
N4 Cu1 N1 C5 -59.57(14)
C14 C13 N2 C7 156.26(15)
C14 C13 N2 C6 -79.02(19)
C14 C13 N2 Cu1 39.07(17)
C8 C7 N2 C13 -78.62(19)
C8 C7 N2 C6 156.29(16)
C8 C7 N2 Cu1 39.24(18)
C5 C6 N2 C13 154.41(16)
C5 C6 N2 C7 -80.19(19)
C5 C6 N2 Cu1 36.24(17)
N1 Cu1 N2 C13 -148.52(12)
N3 Cu1 N2 C13 89.43(12)
N4 Cu1 N2 C13 -30.22(11)
N1 Cu1 N2 C7 90.94(12)
N3 Cu1 N2 C7 -31.11(12)
N4 Cu1 N2 C7 -150.75(12)
N1 Cu1 N2 C6 -28.09(11)
N3 Cu1 N2 C6 -150.14(12)
N4 Cu1 N2 C6 90.21(12)
C9 C8 N3 C12 -1.2(3)
C7 C8 N3 C12 -179.25(17)
C9 C8 N3 Cu1 177.81(15)
C7 C8 N3 Cu1 -0.2(2)
C11 C12 N3 C8 -0.4(3)
C11 C12 N3 Cu1 -179.29(14)
O1 Cu1 N3 C8 -157.47(13)
N2 Cu1 N3 C8 18.18(13)
N1 Cu1 N3 C8 -56.47(15)
N4 Cu1 N3 C8 92.63(14)
O1 Cu1 N3 C12 21.48(16)
N2 Cu1 N3 C12 -162.87(17)
N1 Cu1 N3 C12 122.47(16)
N4 Cu1 N3 C12 -88.42(17)
C17 C18 N4 C14 1.0(3)
C17 C18 N4 Cu1 -178.66(15)
C15 C14 N4 C18 0.2(3)
C13 C14 N4 C18 -178.20(17)
C15 C14 N4 Cu1 179.92(15)
C13 C14 N4 Cu1 1.5(2)
O1 Cu1 N4 C18 21.45(18)
N2 Cu1 N4 C18 -163.79(18)
N1 Cu1 N4 C18 -88.30(17)
N3 Cu1 N4 C18 121.46(17)
O1 Cu1 N4 C14 -158.23(12)
N2 Cu1 N4 C14 16.54(12)
N1 Cu1 N4 C14 92.03(13)
N3 Cu1 N4 C14 -58.22(14)
O2 N5 O1 Cu1 2.9(6)
N1 Cu1 O1 N5 61.9(3)
N3 Cu1 O1 N5 -177.9(3)
N4 Cu1 O1 N5 -59.1(3)
C25 B1 C19 C20 106.7(2)
C37 B1 C19 C20 -16.2(3)
C503 B1 C19 C20 -128.73(18)
C25 B1 C19 C24 -71.97(19)
C37 B1 C19 C24 165.15(16)
C503 B1 C19 C24 52.6(2)
C24 C19 C20 F1 177.06(16)
B1 C19 C20 F1 -1.7(3)
C24 C19 C20 C21 -4.8(3)
B1 C19 C20 C21 176.46(18)
F1 C20 C21 F2 -2.0(2)
C19 C20 C21 F2 179.80(16)
F1 C20 C21 C22 178.70(16)
C19 C20 C21 C22 0.5(3)
F2 C21 C22 F3 2.1(3)
C20 C21 C22 F3 -178.54(16)
F2 C21 C22 C23 -176.37(17)
C20 C21 C22 C23 3.0(3)
F3 C22 C23 F4 -1.0(3)
C21 C22 C23 F4 177.46(16)
F3 C22 C23 C24 179.87(16)
C21 C22 C23 C24 -1.7(3)
F4 C23 C24 F5 0.3(3)
C22 C23 C24 F5 179.36(16)
F4 C23 C24 C19 177.65(17)
C22 C23 C24 C19 -3.3(3)
C20 C19 C24 F5 -176.44(15)
B1 C19 C24 F5 2.4(2)
C20 C19 C24 C23 6.2(3)
B1 C19 C24 C23 -174.90(17)
C19 B1 C25 C30 109.4(2)
C37 B1 C25 C30 -127.05(19)
C503 B1 C25 C30 -13.6(3)
C19 B1 C25 C26 -68.7(2)
C37 B1 C25 C26 54.9(2)
C503 B1 C25 C26 168.32(16)
C30 C25 C26 F6 -179.42(16)
B1 C25 C26 F6 -1.1(3)
C30 C25 C26 C27 2.3(3)
B1 C25 C26 C27 -179.31(18)
F6 C26 C27 F7 -1.5(3)
C25 C26 C27 F7 176.82(18)
F6 C26 C27 C28 -179.96(17)
C25 C26 C27 C28 -1.7(3)
F7 C27 C28 F8 2.3(3)
C26 C27 C28 F8 -179.18(17)
F7 C27 C28 C29 -178.08(18)
C26 C27 C28 C29 0.4(3)
F8 C28 C29 F9 -0.3(3)
C27 C28 C29 F9 -179.95(18)
F8 C28 C29 C30 179.51(18)
C27 C28 C29 C30 -0.1(3)
F9 C29 C30 F10 0.9(3)
C28 C29 C30 F10 -178.94(18)
F9 C29 C30 C25 -179.19(18)
C28 C29 C30 C25 1.0(3)
C26 C25 C30 F10 177.93(17)
B1 C25 C30 F10 -0.2(3)
C26 C25 C30 C29 -2.0(3)
B1 C25 C30 C29 179.86(18)
F11 C32 C33 F12 0.5(3)
C503 C32 C33 F12 179.45(17)
F11 C32 C33 C34 -178.92(16)
C503 C32 C33 C34 0.0(3)
F12 C33 C34 F13 2.1(3)
C32 C33 C34 F13 -178.46(17)
F12 C33 C34 C35 -178.03(17)
C32 C33 C34 C35 1.4(3)
F13 C34 C35 F14 -0.2(3)
C33 C34 C35 F14 179.90(17)
F13 C34 C35 C36 179.35(17)
C33 C34 C35 C36 -0.5(3)
F14 C35 C36 F15 -3.0(3)
C34 C35 C36 F15 177.43(16)
F14 C35 C36 C503 177.66(17)
C34 C35 C36 C503 -1.9(3)
C19 B1 C37 C42 -52.6(2)
C25 B1 C37 C42 -170.46(16)
C503 B1 C37 C42 67.3(2)
C19 B1 C37 C38 139.01(18)
C25 B1 C37 C38 21.1(2)
C503 B1 C37 C38 -101.10(19)
C42 C37 C38 F16 179.93(16)
B1 C37 C38 F16 -11.0(3)
C42 C37 C38 C39 -1.9(3)
B1 C37 C38 C39 167.24(18)
F16 C38 C39 F17 2.4(3)
C37 C38 C39 F17 -175.91(17)
F16 C38 C39 C40 -178.25(18)
C37 C38 C39 C40 3.4(3)
F17 C39 C40 F18 -1.4(3)
C38 C39 C40 F18 179.24(18)
F17 C39 C40 C41 178.49(18)
C38 C39 C40 C41 -0.9(3)
F18 C40 C41 F19 -1.4(3)
C39 C40 C41 F19 178.66(18)
F18 C40 C41 C42 176.96(18)
C39 C40 C41 C42 -2.9(3)
F19 C41 C42 F20 3.8(3)
C40 C41 C42 F20 -174.64(17)
F19 C41 C42 C37 -176.91(17)
C40 C41 C42 C37 4.7(3)
C38 C37 C42 F20 177.09(15)
B1 C37 C42 F20 7.3(3)
C38 C37 C42 C41 -2.2(3)
B1 C37 C42 C41 -172.04(17)
F15 C36 C503 C32 -176.20(16)
C35 C36 C503 C32 3.1(3)
F15 C36 C503 B1 -4.7(3)
C35 C36 C503 B1 174.53(18)
F11 C32 C503 C36 176.73(16)
C33 C32 C503 C36 -2.1(3)
F11 C32 C503 B1 4.6(3)
C33 C32 C503 B1 -174.27(18)
C19 B1 C503 C36 15.9(3)
C25 B1 C503 C36 134.27(19)
C37 B1 C503 C36 -105.0(2)
C19 B1 C503 C32 -173.14(16)
C25 B1 C503 C32 -54.8(2)
C37 B1 C503 C32 66.0(2)
